data_7057300
loop_
_publ_author_name
'Tok, Oleg L.'
'Holub, Josef'
'R\%u\<zi\<cka, Ale\<s'
'R\%u\<zi\<ckov\'a, Zde\'nka'
'\<St\'ibr, Bohumil'

_publ_section_title
;
 Direct synthesis of dicarbollides
;
_journal_issue 11
_journal_name_full 'New Journal of Chemistry'
_journal_page_first 8524
_journal_paper_doi 10.1039/C8NJ00819A
_journal_volume 42
_journal_year 2018
_chemical_formula_moiety 'C12 H34 B9 N, C6 H16 N'
_chemical_formula_sum 'C18 H34 B9 N'
_chemical_formula_weight 361.75
_space_group_crystal_system triclinic
_space_group_IT_number 2
_space_group_name_Hall '-P 1'
_space_group_name_H-M_alt 'P -1'
_symmetry_space_group_name_Hall '-P 1'
_symmetry_space_group_name_H-M 'P -1'
_atom_sites_solution_hydrogens mixed
_audit_update_record
;
2018-03-14 deposited with the CCDC.
2018-03-27 downloaded from the CCDC.
;
_cell_angle_alpha 76.066(5)
_cell_angle_beta 61.595(5)
_cell_angle_gamma 79.713(5)
_cell_formula_units_Z 2
_cell_length_a 10.6513(12)
_cell_length_b 10.9291(12)
_cell_length_c 11.0788(10)
_cell_measurement_reflns_used 20770
_cell_measurement_temperature 150(2)
_cell_measurement_theta_max 25.35
_cell_measurement_theta_min 2.572
_cell_volume 1097.9(2)
_computing_cell_refinement 'APEX3 v2016.5-0 (Bruker AXS)'
_computing_data_collection 'Bruker Instrument Service vV6.2.3'
_computing_data_reduction 'SAINT V8.37A (Bruker AXS Inc., 2015)'
_computing_molecular_graphics 'Platon (Spek, 2009)'
_computing_publication_material 'Platon (Spek, 2009)'
_computing_structure_refinement 'SHELXL-2014/7 (Sheldrick, 2014)'
_computing_structure_solution 'XT, VERSION 2014/5'
_diffrn_ambient_temperature 150(2)
_diffrn_detector_area_resol_mean 10.4167
_diffrn_measured_fraction_theta_full 0.993
_diffrn_measured_fraction_theta_max 0.980
_diffrn_measurement_device_type 'Bruker D8 - Venture'
_diffrn_measurement_method '\f and \w scans to fill the Ewald sphere'
_diffrn_radiation_type MoK\a
_diffrn_radiation_wavelength 0.71073
_diffrn_reflns_av_R_equivalents 0.0682
_diffrn_reflns_av_unetI/netI 0.0593
_diffrn_reflns_Laue_measured_fraction_full 0.993
_diffrn_reflns_Laue_measured_fraction_max 0.980
_diffrn_reflns_limit_h_max 13
_diffrn_reflns_limit_h_min -13
_diffrn_reflns_limit_k_max 14
_diffrn_reflns_limit_k_min -14
_diffrn_reflns_limit_l_max 14
_diffrn_reflns_limit_l_min -14
_diffrn_reflns_number 20769
_diffrn_reflns_point_group_measured_fraction_full 0.993
_diffrn_reflns_point_group_measured_fraction_max 0.980
_diffrn_reflns_theta_full 25.242
_diffrn_reflns_theta_max 27.498
_diffrn_reflns_theta_min 2.180
_diffrn_source 'sealed X-ray tube'
_exptl_absorpt_coefficient_mu 0.056
_exptl_absorpt_correction_T_max 0.7456
_exptl_absorpt_correction_T_min 0.6534
_exptl_absorpt_correction_type multi-scan
_exptl_absorpt_process_details
;
SADABS-2016/2 - Bruker AXS area detector
scaling and absorption correction
;
_exptl_crystal_colour colourless
_exptl_crystal_density_diffrn 1.094
_exptl_crystal_description plate
_exptl_crystal_F_000 388
_exptl_crystal_size_max 0.456
_exptl_crystal_size_mid 0.273
_exptl_crystal_size_min 0.117
_refine_diff_density_max 0.649
_refine_diff_density_min -0.464
_refine_diff_density_rms 0.056
_refine_ls_extinction_method none
_refine_ls_goodness_of_fit_ref 1.086
_refine_ls_hydrogen_treatment mixed
_refine_ls_matrix_type full
_refine_ls_number_parameters 369
_refine_ls_number_reflns 4948
_refine_ls_number_restraints 78
_refine_ls_restrained_S_all 1.085
_refine_ls_R_factor_all 0.1257
_refine_ls_R_factor_gt 0.0906
_refine_ls_shift/su_max 0.000
_refine_ls_shift/su_mean 0.000
_refine_ls_structure_factor_coef Fsqd
_refine_ls_weighting_details 'w=1/[\s^2^(Fo^2^)+(0.1001P)^2^+1.2099P] where P=(Fo^2^+2Fc^2^)/3'
_refine_ls_weighting_scheme calc
_refine_ls_wR_factor_gt 0.2266
_refine_ls_wR_factor_ref 0.2508
_reflns_Friedel_coverage 0.000
_reflns_number_gt 3539
_reflns_number_total 4948
_reflns_threshold_expression 'I > 2\s(I)'
_cod_data_source_file c8nj00819a2.cif
_cod_data_source_block mo_jhl180102N1a_0m_a
_cod_depositor_comments 'Adding full bibliography for 7057300--7057301.cif.'
_cod_database_code 7057300
_shelx_space_group_comment
;
The symmetry employed for this shelxl refinement is uniquely defined
by the following loop, which should always be used as a source of
symmetry information in preference to the above space-group names.
They are only intended as comments.
;
_exptl_absorpt_special_details
;
The ratio of minimum to maximum
apparent transmission was 0.876
;
_shelxl_version_number 2013-4

loop_
_space_group_symop_operation_xyz
'x, y, z'
'-x, -y, -z'

loop_
_atom_site_label
_atom_site_type_symbol
_atom_site_fract_x
_atom_site_fract_y
_atom_site_fract_z
_atom_site_U_iso_or_equiv
_atom_site_adp_type
_atom_site_occupancy
_atom_site_site_symmetry_order
_atom_site_calc_flag
_atom_site_refinement_flags_posn
_atom_site_refinement_flags_adp
_atom_site_refinement_flags_occupancy
_atom_site_disorder_assembly
_atom_site_disorder_group
N1 N 0.4378(2) 0.3584(2) 0.7896(2) 0.0303(5) Uani 1 1 d . . . . .
H1A H 0.4020 0.4496 0.7849 0.036 Uiso 1 1 calc R U . . .
C8 C 0.3411(3) 0.6780(3) 0.7159(3) 0.0394(7) Uani 1 1 d . . . . .
C22 C 0.5932(3) 0.3536(3) 0.7585(3) 0.0402(7) Uani 1 1 d . . . . .
H22A H 0.5977 0.3710 0.8400 0.048 Uiso 1 1 calc R U . . .
H22B H 0.6380 0.2673 0.7445 0.048 Uiso 1 1 calc R U . . .
C23 C 0.6773(3) 0.4468(3) 0.6316(4) 0.0474(8) Uani 1 1 d . . . . .
H23A H 0.6779 0.4272 0.5495 0.071 Uiso 1 1 calc R U . . .
H23B H 0.7758 0.4417 0.6182 0.071 Uiso 1 1 calc R U . . .
H23C H 0.6330 0.5324 0.6443 0.071 Uiso 1 1 calc R U . . .
C24 C 0.3497(4) 0.2939(4) 0.9348(3) 0.0552(9) Uani 1 1 d D . . . .
H24B H 0.3688 0.3269 0.9997 0.066 Uiso 0.843(9) 1 calc R U P A 1
H24A H 0.2472 0.3148 0.9586 0.066 Uiso 0.843(9) 1 calc R U P A 1
H24C H 0.2577 0.2918 0.9336 0.066 Uiso 0.157(9) 1 calc R U P A 2
H24D H 0.3931 0.2060 0.9315 0.066 Uiso 0.157(9) 1 calc R U P A 2
C25 C 0.3783(6) 0.1547(4) 0.9555(4) 0.0622(14) Uani 0.843(9) 1 d . . P A 1
H25A H 0.3483 0.1201 0.9003 0.093 Uiso 0.843(9) 1 calc R U P A 1
H25B H 0.3245 0.1187 1.0545 0.093 Uiso 0.843(9) 1 calc R U P A 1
H25C H 0.4809 0.1333 0.9256 0.093 Uiso 0.843(9) 1 calc R U P A 1
C26 C 0.4226(3) 0.3130(3) 0.6800(3) 0.0378(6) Uani 1 1 d . . . . .
H26A H 0.4816 0.3628 0.5876 0.045 Uiso 1 1 calc R U . . .
H26B H 0.4607 0.2236 0.6790 0.045 Uiso 1 1 calc R U . . .
C27 C 0.2716(4) 0.3232(3) 0.7009(3) 0.0483(8) Uani 1 1 d . . . . .
H27A H 0.2712 0.3029 0.6196 0.072 Uiso 1 1 calc R U . . .
H27B H 0.2293 0.4095 0.7121 0.072 Uiso 1 1 calc R U . . .
H27C H 0.2156 0.2637 0.7847 0.072 Uiso 1 1 calc R U . . .
B1 B 0.2211(4) 0.7301(3) 0.9922(3) 0.0438(8) Uani 1 1 d . . . . .
B2 B 0.0927(3) 0.7783(4) 0.9267(4) 0.0448(8) Uani 1 1 d . . . . .
B3 B 0.2056(4) 0.6385(3) 0.8884(3) 0.0387(7) Uani 1 1 d . . . . .
H3 H 0.1613 0.5433 0.9337 0.046 Uiso 1 1 calc R U . B 1
B4 B 0.3758(3) 0.6674(3) 0.8573(3) 0.0358(7) Uani 1 1 d . . . . .
H4 H 0.4474 0.5884 0.8823 0.043 Uiso 1 1 calc R U . . .
B5 B 0.3673(4) 0.8264(3) 0.8808(4) 0.0423(8) Uani 1 1 d . . . . .
H5 H 0.4330 0.8574 0.9209 0.051 Uiso 1 1 calc R U . . .
B6 B 0.1901(4) 0.8900(3) 0.9285(4) 0.0427(8) Uani 1 1 d . . . . .
H6 H 0.1369 0.9603 1.0003 0.051 Uiso 1 1 calc R U . . .
B9 B 0.4551(4) 0.7860(3) 0.7115(4) 0.0442(8) Uani 1 1 d D . . . .
B10 B 0.3276(4) 0.9280(3) 0.7510(4) 0.0463(8) Uani 1 1 d D . . . .
B11 B 0.1746(3) 0.8874(3) 0.7834(3) 0.0336(7) Uani 1 1 d D . . . .
C7 C 0.1887(3) 0.7534(3) 0.7531(3) 0.0246(6) Uani 0.842(4) 1 d . . P C 1
C12 C 0.0993(3) 0.7330(3) 0.6888(3) 0.0269(7) Uani 0.842(4) 1 d . . P C 1
C13 C 0.1199(4) 0.8047(4) 0.5566(4) 0.0260(17) Uani 0.842(4) 1 d . . P C 1
C14 C 0.2235(3) 0.8960(3) 0.4784(3) 0.0290(7) Uani 0.842(4) 1 d . . P C 1
H14 H 0.2827 0.9109 0.5151 0.035 Uiso 0.842(4) 1 calc R U P C 1
C15 C 0.2388(4) 0.9629(4) 0.3506(4) 0.0367(9) Uani 0.842(4) 1 d . . P C 1
H15 H 0.3073 1.0244 0.3006 0.044 Uiso 0.842(4) 1 calc R U P C 1
C16 C 0.1544(4) 0.9412(4) 0.2935(4) 0.0425(9) Uani 0.842(4) 1 d . . P C 1
H16 H 0.1659 0.9882 0.2052 0.051 Uiso 0.842(4) 1 calc R U P C 1
C17 C 0.0559(4) 0.8535(4) 0.3635(4) 0.0406(9) Uani 0.842(4) 1 d . . P C 1
H17 H 0.0001 0.8388 0.3229 0.049 Uiso 0.842(4) 1 calc R U P C 1
C18 C 0.0357(3) 0.7841(3) 0.4952(3) 0.0319(7) Uani 0.842(4) 1 d . . P C 1
C19 C -0.0669(4) 0.6916(4) 0.5690(4) 0.0439(10) Uani 0.842(4) 1 d . . P C 1
H19 H -0.1237 0.6773 0.5295 0.053 Uiso 0.842(4) 1 calc R U P C 1
C20 C -0.0843(5) 0.6237(4) 0.6949(5) 0.0490(10) Uani 0.842(4) 1 d . . P C 1
H20 H -0.1527 0.5620 0.7428 0.059 Uiso 0.842(4) 1 calc R U P C 1
C21 C -0.0010(4) 0.6445(3) 0.7546(4) 0.0391(8) Uani 0.842(4) 1 d . . P C 1
H21 H -0.0143 0.5961 0.8429 0.047 Uiso 0.842(4) 1 calc R U P C 1
C7B C 0.243(2) 0.8157(17) 0.7001(18) 0.030(4) Uani 0.158(4) 1 d . . P C 2
C12B C 0.2217(10) 0.8552(9) 0.5660(9) 0.026(3) Uani 0.158(4) 1 d G U P C 2
C21B C 0.3005(10) 0.9513(9) 0.4633(11) 0.031(3) Uani 0.158(4) 1 d G U P C 2
H21B H 0.3673 0.9886 0.4749 0.038 Uiso 0.158(4) 1 calc R U P C 2
C20B C 0.2816(12) 0.9929(10) 0.3438(10) 0.036(5) Uani 0.158(4) 1 d G U P C 2
H20B H 0.3355 1.0585 0.2736 0.043 Uiso 0.158(4) 1 calc R U P C 2
C19B C 0.1840(12) 0.9384(10) 0.3269(8) 0.032(5) Uani 0.158(4) 1 d G U P C 2
H19B H 0.1711 0.9668 0.2452 0.038 Uiso 0.158(4) 1 calc R U P C 2
C18B C 0.1052(9) 0.8423(8) 0.4296(7) 0.027(3) Uani 0.158(4) 1 d G U P C 2
C13B C 0.1240(8) 0.8007(7) 0.5491(7) 0.018(8) Uani 0.158(4) 1 d G U P C 2
C14B C 0.0452(12) 0.7047(10) 0.6518(9) 0.035(4) Uani 0.158(4) 1 d G U P C 2
H14B H 0.0581 0.6763 0.7336 0.042 Uiso 0.158(4) 1 calc R U P C 2
C15B C -0.0525(13) 0.6502(12) 0.6350(12) 0.070(11) Uani 0.158(4) 1 d G U P C 2
H15B H -0.1063 0.5845 0.7052 0.084 Uiso 0.158(4) 1 calc R U P C 2
C16B C -0.0713(13) 0.6917(12) 0.5154(13) 0.060(8) Uani 0.158(4) 1 d G U P C 2
H16B H -0.1381 0.6545 0.5039 0.072 Uiso 0.158(4) 1 calc R U P C 2
C17B C 0.0075(12) 0.7878(11) 0.4127(11) 0.049(5) Uani 0.158(4) 1 d G U P C 2
H17B H -0.0054 0.8162 0.3310 0.058 Uiso 0.158(4) 1 calc R U P C 2
C25B C 0.304(2) 0.300(2) 1.0726(18) 0.062(7) Uani 0.157(9) 1 d D . P A 2
H25D H 0.3866 0.2892 1.0914 0.093 Uiso 0.157(9) 1 calc R U P A 2
H25E H 0.2394 0.2333 1.1330 0.093 Uiso 0.157(9) 1 calc R U P A 2
H25F H 0.2527 0.3828 1.0912 0.093 Uiso 0.157(9) 1 calc R U P A 2
H8 H 0.384(3) 0.602(2) 0.637(3) 0.029(7) Uiso 1 1 d . . . . .
H1 H 0.193(3) 0.699(3) 1.099(3) 0.034 Uiso 1 1 d . U . . .
H2 H -0.024(3) 0.784(3) 0.979(3) 0.034 Uiso 1 1 d . U . . .
H9A H 0.574(4) 0.786(3) 0.660(4) 0.061(10) Uiso 1 1 d . . . . .
H10 H 0.354(4) 1.029(4) 0.710(4) 0.074(12) Uiso 1 1 d . . . . .
H11 H 0.100(3) 0.950(3) 0.765(4) 0.057(10) Uiso 1 1 d D . . . .
H9B H 0.394(3) 0.863(2) 0.660(3) 0.051(9) Uiso 1 1 d D . . . .

loop_
_atom_site_aniso_label
_atom_site_aniso_U_11
_atom_site_aniso_U_22
_atom_site_aniso_U_33
_atom_site_aniso_U_23
_atom_site_aniso_U_13
_atom_site_aniso_U_12
N1 0.0348(11) 0.0311(11) 0.0260(11) -0.0037(8) -0.0153(9) -0.0020(9)
C8 0.0495(16) 0.0365(15) 0.0397(15) -0.0110(12) -0.0265(13) 0.0034(12)
C22 0.0358(14) 0.0365(15) 0.0551(18) -0.0125(13) -0.0262(13) 0.0041(11)
C23 0.0323(14) 0.0396(16) 0.065(2) -0.0183(14) -0.0141(14) -0.0029(12)
C24 0.068(2) 0.071(2) 0.0273(15) 0.0030(14) -0.0205(15) -0.0240(18)
C25 0.103(4) 0.047(2) 0.056(3) 0.0200(18) -0.055(3) -0.036(2)
C26 0.0472(16) 0.0418(15) 0.0289(13) -0.0054(11) -0.0196(12) -0.0079(12)
C27 0.0542(18) 0.0482(18) 0.0540(19) -0.0013(14) -0.0349(16) -0.0112(14)
B1 0.053(2) 0.051(2) 0.0332(17) -0.0171(14) -0.0251(15) 0.0115(16)
B2 0.0303(16) 0.060(2) 0.0466(19) -0.0285(17) -0.0139(14) 0.0057(14)
B3 0.0459(18) 0.0349(16) 0.0338(16) -0.0076(12) -0.0159(14) -0.0043(13)
B4 0.0402(16) 0.0384(16) 0.0384(16) -0.0159(13) -0.0254(14) 0.0097(13)
B5 0.0454(18) 0.0457(19) 0.052(2) -0.0233(15) -0.0317(16) 0.0052(14)
B6 0.0509(19) 0.0475(19) 0.0476(19) -0.0263(15) -0.0341(16) 0.0135(15)
B9 0.0466(19) 0.0384(18) 0.049(2) -0.0123(15) -0.0200(16) -0.0064(14)
B10 0.067(2) 0.0306(16) 0.052(2) -0.0139(14) -0.0343(18) 0.0012(15)
B11 0.0456(17) 0.0297(14) 0.0418(16) -0.0191(13) -0.0332(14) 0.0158(12)
C7 0.0290(15) 0.0242(15) 0.0230(14) -0.0064(12) -0.0135(13) 0.0003(13)
C12 0.0247(14) 0.0302(15) 0.0270(14) -0.0073(11) -0.0122(12) -0.0008(11)
C13 0.024(3) 0.029(3) 0.028(2) -0.0124(18) -0.0124(19) 0.005(2)
C14 0.0321(15) 0.0289(15) 0.0286(16) -0.0085(12) -0.0163(13) 0.0037(12)
C15 0.044(2) 0.0316(19) 0.0319(18) -0.0020(14) -0.0180(16) 0.0022(17)
C16 0.050(2) 0.046(2) 0.0325(19) -0.0033(15) -0.0262(17) 0.0109(17)
C17 0.0434(19) 0.048(2) 0.0397(19) -0.0138(16) -0.0284(17) 0.0106(16)
C18 0.0294(15) 0.0384(17) 0.0335(17) -0.0151(14) -0.0182(14) 0.0078(13)
C19 0.0361(18) 0.060(2) 0.051(2) -0.0146(19) -0.0278(18) -0.0090(16)
C20 0.048(2) 0.057(2) 0.050(3) -0.004(2) -0.025(2) -0.0224(19)
C21 0.0370(17) 0.048(2) 0.0356(18) -0.0046(15) -0.0167(15) -0.0132(15)
C7B 0.042(9) 0.031(9) 0.032(9) 0.003(7) -0.030(8) -0.012(8)
C12B 0.027(6) 0.030(6) 0.030(6) -0.012(5) -0.016(5) 0.001(5)
C21B 0.029(7) 0.035(7) 0.035(6) -0.004(5) -0.019(5) -0.002(5)
C20B 0.042(10) 0.039(9) 0.037(7) 0.001(6) -0.027(7) -0.011(7)
C19B 0.040(9) 0.041(8) 0.020(7) 0.010(6) -0.023(6) -0.012(7)
C18B 0.032(6) 0.038(7) 0.014(5) -0.002(5) -0.013(5) -0.003(5)
C13B 0.023(13) 0.018(12) 0.017(8) -0.004(8) -0.011(9) 0.001(12)
C14B 0.042(8) 0.044(8) 0.034(7) 0.010(6) -0.030(6) -0.025(7)
C15B 0.091(18) 0.102(18) 0.051(11) 0.040(12) -0.060(13) -0.083(17)
C16B 0.072(13) 0.083(13) 0.052(10) 0.014(9) -0.050(10) -0.039(12)
C17B 0.055(9) 0.064(10) 0.042(8) 0.001(7) -0.035(8) -0.017(8)
C25B 0.048(13) 0.073(16) 0.062(15) -0.012(12) -0.025(11) 0.002(11)

loop_
_atom_type_symbol
_atom_type_description
_atom_type_scat_dispersion_real
_atom_type_scat_dispersion_imag
_atom_type_scat_source
C C 0.0033 0.0016 'International Tables Vol C Tables 4.2.6.8 and 6.1.1.4'
H H 0.0000 0.0000 'International Tables Vol C Tables 4.2.6.8 and 6.1.1.4'
B B 0.0013 0.0007 'International Tables Vol C Tables 4.2.6.8 and 6.1.1.4'
N N 0.0061 0.0033 'International Tables Vol C Tables 4.2.6.8 and 6.1.1.4'

loop_
_geom_angle_atom_site_label_1
_geom_angle_atom_site_label_2
_geom_angle_atom_site_label_3
_geom_angle
C24 N1 C26 114.2(2)
C24 N1 C22 111.1(2)
C26 N1 C22 111.7(2)
C24 N1 H1A 106.4
C26 N1 H1A 106.4
C22 N1 H1A 106.4
C7 C8 B4 106.7(2)
C7B C8 B4 108.7(5)
C7 C8 B3 63.27(19)
C7B C8 B3 88.2(7)
B4 C8 B3 59.73(18)
C7 C8 B9 106.0(2)
C7B C8 B9 81.0(6)
B4 C8 B9 59.05(19)
B3 C8 B9 109.4(2)
C7 C8 H8 119.9(12)
C7B C8 H8 124.9(13)
B4 C8 H8 126.4(13)
B3 C8 H8 119.6(13)
B9 C8 H8 123.3(12)
C23 C22 N1 112.9(2)
C23 C22 H22A 109.0
N1 C22 H22A 109.0
C23 C22 H22B 109.0
N1 C22 H22B 109.0
H22A C22 H22B 107.8
C22 C23 H23A 109.5
C22 C23 H23B 109.5
H23A C23 H23B 109.5
C22 C23 H23C 109.5
H23A C23 H23C 109.5
H23B C23 H23C 109.5
C25B C24 N1 142.4(11)
C25 C24 N1 113.4(3)
C25 C24 H24B 108.9
N1 C24 H24B 108.9
C25 C24 H24A 108.9
N1 C24 H24A 108.9
H24B C24 H24A 107.7
C25B C24 H24C 101.4
N1 C24 H24C 101.4
C25B C24 H24D 101.4
N1 C24 H24D 101.4
H24C C24 H24D 104.6
C24 C25 H25A 109.5
C24 C25 H25B 109.5
H25A C25 H25B 109.5
C24 C25 H25C 109.5
H25A C25 H25C 109.5
H25B C25 H25C 109.5
C27 C26 N1 114.0(2)
C27 C26 H26A 108.8
N1 C26 H26A 108.8
C27 C26 H26B 108.8
N1 C26 H26B 108.8
H26A C26 H26B 107.6
C26 C27 H27A 109.5
C26 C27 H27B 109.5
H27A C27 H27B 109.5
C26 C27 H27C 109.5
H27A C27 H27C 109.5
H27B C27 H27C 109.5
B6 B1 B3 107.8(2)
B6 B1 B4 108.0(2)
B3 B1 B4 59.02(18)
B6 B1 B2 59.2(2)
B3 B1 B2 59.70(19)
B4 B1 B2 106.0(2)
B6 B1 B5 59.5(2)
B3 B1 B5 107.5(2)
B4 B1 B5 60.60(19)
B2 B1 B5 105.8(2)
B6 B1 H1 120.2(16)
B3 B1 H1 123.5(16)
B4 B1 H1 123.0(16)
B2 B1 H1 123.5(16)
B5 B1 H1 121.1(16)
B11 B2 B6 59.3(2)
B11 B2 C7 53.25(18)
B6 B2 C7 102.1(3)
B11 B2 B3 103.6(2)
B6 B2 B3 108.4(2)
C7 B2 B3 60.09(17)
B11 B2 B1 103.4(2)
B6 B2 B1 59.7(2)
C7 B2 B1 103.2(2)
B3 B2 B1 59.93(19)
B11 B2 H2 117.7(15)
B6 B2 H2 122.1(15)
C7 B2 H2 120.5(15)
B3 B2 H2 125.7(15)
B1 B2 H2 132.0(15)
B4 B3 C8 59.58(17)
B4 B3 C7 99.3(2)
C8 B3 C7 53.51(16)
B4 B3 B2 107.8(2)
C8 B3 B2 106.0(2)
C7 B3 B2 59.71(18)
B4 B3 B1 60.64(19)
C8 B3 B1 107.8(2)
C7 B3 B1 103.3(2)
B2 B3 B1 60.37(19)
B4 B3 H3 123.6
C8 B3 H3 123.4
C7 B3 H3 128.2
B2 B3 H3 120.9
B1 B3 H3 121.7
C8 B4 B3 60.69(17)
C8 B4 B9 62.43(18)
B3 B4 B9 113.0(2)
C8 B4 B1 108.4(2)
B3 B4 B1 60.33(19)
B9 B4 B1 111.2(2)
C8 B4 B5 107.0(2)
B3 B4 B5 107.9(2)
B9 B4 B5 60.10(19)
B1 B4 B5 59.9(2)
C8 B4 H4 121.7
B3 B4 H4 120.1
B9 B4 H4 118.2
B1 B4 H4 121.0
B5 B4 H4 123.2
B6 B5 B10 61.7(2)
B6 B5 B9 113.5(2)
B10 B5 B9 63.1(2)
B6 B5 B1 59.4(2)
B10 B5 B1 108.5(2)
B9 B5 B1 109.8(2)
B6 B5 B4 107.1(2)
B10 B5 B4 106.8(2)
B9 B5 B4 58.81(18)
B1 B5 B4 59.55(19)
B6 B5 H5 120.0
B10 B5 H5 120.8
B9 B5 H5 118.5
B1 B5 H5 121.8
B4 B5 H5 124.0
B11 B6 B2 58.64(19)
B11 B6 B1 104.1(2)
B2 B6 B1 61.2(2)
B11 B6 B5 100.8(2)
B2 B6 B5 108.6(2)
B1 B6 B5 61.1(2)
B11 B6 B10 54.68(19)
B2 B6 B10 105.6(2)
B1 B6 B10 108.0(2)
B5 B6 B10 59.4(2)
B11 B6 H6 127.5
B2 B6 H6 121.1
B1 B6 H6 121.1
B5 B6 H6 122.9
B10 B6 H6 123.4
B4 B9 B5 61.09(19)
B4 B9 C8 58.52(17)
B5 B9 C8 104.8(2)
B4 B9 B10 104.7(2)
B5 B9 B10 58.07(19)
C8 B9 B10 100.3(2)
B4 B9 H9A 117.6(19)
B5 B9 H9A 115.0(19)
C8 B9 H9A 130.2(18)
B10 B9 H9A 125.5(18)
B4 B9 H9B 125.6(16)
B5 B9 H9B 98.1(13)
C8 B9 H9B 84.2(16)
B10 B9 H9B 40.5(13)
H9A B9 H9B 117(2)
B11 B10 B5 103.8(3)
B11 B10 B6 59.2(2)
B5 B10 B6 58.84(19)
B11 B10 B9 106.6(2)
B5 B10 B9 58.78(19)
B6 B10 B9 107.6(2)
B11 B10 C7B 38.6(6)
B5 B10 C7B 102.4(5)
B6 B10 C7B 87.9(6)
B9 B10 C7B 73.3(5)
B11 B10 H10 120(2)
B5 B10 H10 125(2)
B6 B10 H10 117(2)
B9 B10 H10 127(2)
C7B B10 H10 132(2)
B11 B10 H9B 92.9(15)
B5 B10 H9B 96.6(13)
B6 B10 H9B 131.1(15)
B9 B10 H9B 38.3(13)
C7B B10 H9B 54.4(16)
H10 B10 H9B 111(3)
C7B B11 B10 86.1(9)
C7 B11 B10 111.0(2)
C7B B11 B2 98.4(9)
C7 B11 B2 65.8(2)
B10 B11 B2 118.2(2)
C7B B11 B6 126.2(7)
C7 B11 B6 114.3(2)
B10 B11 B6 66.1(2)
B2 B11 B6 62.1(2)
C7B B11 H11 117(2)
C7 B11 H11 117(2)
B10 B11 H11 122(2)
B2 B11 H11 110(2)
B6 B11 H11 117(2)
C12 C7 B11 116.5(2)
C12 C7 C8 119.9(2)
B11 C7 C8 115.6(3)
C12 C7 B2 115.4(2)
B11 C7 B2 60.9(2)
C8 C7 B2 114.7(2)
C12 C7 B3 120.7(3)
B11 C7 B3 109.9(2)
C8 C7 B3 63.22(18)
B2 C7 B3 60.19(19)
C21 C12 C13 119.1(3)
C21 C12 C7 121.4(3)
C13 C12 C7 119.5(3)
C12 C13 C14 123.4(3)
C12 C13 C18 119.4(3)
C14 C13 C18 117.2(3)
C15 C14 C13 120.9(3)
C15 C14 H14 119.5
C13 C14 H14 119.5
C14 C15 C16 120.5(4)
C14 C15 H15 119.7
C16 C15 H15 119.7
C17 C16 C15 120.5(3)
C17 C16 H16 119.7
C15 C16 H16 119.7
C16 C17 C18 120.7(3)
C16 C17 H17 119.7
C18 C17 H17 119.7
C17 C18 C19 121.1(3)
C17 C18 C13 120.1(3)
C19 C18 C13 118.9(3)
C20 C19 C18 120.8(3)
C20 C19 H19 119.6
C18 C19 H19 119.6
C19 C20 C21 120.0(4)
C19 C20 H20 120.0
C21 C20 H20 120.0
C12 C21 C20 121.9(3)
C12 C21 H21 119.0
C20 C21 H21 119.0
B11 C7B C12B 112.2(12)
B11 C7B C8 130.3(11)
C12B C7B C8 117.2(11)
B11 C7B B10 55.2(7)
C12B C7B B10 121.0(12)
C8 C7B B10 100.8(7)
C21B C12B C13B 120.0
C21B C12B C7B 117.8(8)
C13B C12B C7B 122.2(8)
C12B C21B C20B 120.0
C12B C21B H21B 120.0
C20B C21B H21B 120.0
C19B C20B C21B 120.0
C19B C20B H20B 120.0
C21B C20B H20B 120.0
C20B C19B C18B 120.0
C20B C19B H19B 120.0
C18B C19B H19B 120.0
C13B C18B C19B 120.0
C13B C18B C17B 120.0
C19B C18B C17B 120.0
C14B C13B C18B 120.0
C14B C13B C12B 120.0
C18B C13B C12B 120.0
C13B C14B C15B 120.0
C13B C14B H14B 120.0
C15B C14B H14B 120.0
C16B C15B C14B 120.0
C16B C15B H15B 120.0
C14B C15B H15B 120.0
C17B C16B C15B 120.0
C17B C16B H16B 120.0
C15B C16B H16B 120.0
C16B C17B C18B 120.0
C16B C17B H17B 120.0
C18B C17B H17B 120.0
C24 C25B H25D 109.5
C24 C25B H25E 109.5
H25D C25B H25E 109.5
C24 C25B H25F 109.5
H25D C25B H25F 109.5
H25E C25B H25F 109.5

loop_
_geom_bond_atom_site_label_1
_geom_bond_atom_site_label_2
_geom_bond_distance
N1 C24 1.490(4)
N1 C26 1.501(3)
N1 C22 1.515(3)
N1 H1A 1.0000
C8 C7 1.592(4)
C8 C7B 1.694(17)
C8 B4 1.748(4)
C8 B3 1.767(4)
C8 B9 1.816(4)
C8 H8 1.23(3)
C22 C23 1.501(4)
C22 H22A 0.9900
C22 H22B 0.9900
C23 H23A 0.9800
C23 H23B 0.9800
C23 H23C 0.9800
C24 C25B 1.379(16)
C24 C25 1.480(5)
C24 H24B 0.9900
C24 H24A 0.9900
C24 H24C 0.9900
C24 H24D 0.9900
C25 H25A 0.9800
C25 H25B 0.9800
C25 H25C 0.9800
C26 C27 1.498(4)
C26 H26A 0.9900
C26 H26B 0.9900
C27 H27A 0.9800
C27 H27B 0.9800
C27 H27C 0.9800
B1 B6 1.755(5)
B1 B3 1.774(5)
B1 B4 1.779(5)
B1 B2 1.782(5)
B1 B5 1.785(5)
B1 H1 1.06(3)
B2 B11 1.687(5)
B2 B6 1.746(5)
B2 C7 1.761(4)
B2 B3 1.770(5)
B2 H2 1.09(3)
B3 B4 1.750(5)
B3 C7 1.768(5)
B3 H3 1.1200
B4 B9 1.757(5)
B4 B5 1.798(4)
B4 H4 1.1200
B5 B6 1.756(5)
B5 B10 1.767(5)
B5 B9 1.781(5)
B5 H5 1.1200
B6 B11 1.698(4)
B6 B10 1.808(5)
B6 H6 1.1200
B9 B10 1.858(5)
B9 H9A 1.11(4)
B9 H9B 1.17(2)
B10 B11 1.613(5)
B10 C7B 1.959(17)
B10 H10 1.11(4)
B10 H9B 1.23(2)
B11 C7B 1.226(17)
B11 C7 1.547(4)
B11 H11 1.014(18)
C7 C12 1.504(4)
C12 C21 1.377(4)
C12 C13 1.418(4)
C13 C14 1.425(5)
C13 C18 1.429(4)
C14 C15 1.375(4)
C14 H14 0.9500
C15 C16 1.398(6)
C15 H15 0.9500
C16 C17 1.360(6)
C16 H16 0.9500
C17 C18 1.406(5)
C17 H17 0.9500
C18 C19 1.426(5)
C19 C20 1.354(6)
C19 H19 0.9500
C20 C21 1.407(5)
C20 H20 0.9500
C21 H21 0.9500
C7B C12B 1.557(16)
C12B C21B 1.3900
C12B C13B 1.3900
C21B C20B 1.3900
C21B H21B 0.9500
C20B C19B 1.3900
C20B H20B 0.9500
C19B C18B 1.3900
C19B H19B 0.9500
C18B C13B 1.3900
C18B C17B 1.3900
C13B C14B 1.3900
C14B C15B 1.3900
C14B H14B 0.9500
C15B C16B 1.3900
C15B H15B 0.9500
C16B C17B 1.3900
C16B H16B 0.9500
C17B H17B 0.9500
C25B H25D 0.9800
C25B H25E 0.9800
C25B H25F 0.9800
